data_7035996
loop_
_publ_author_name
'Senthil Kumar, Kuppusamy'
'Sch\"afer, Bernhard'
'Lebedkin, Sergei'
'Karmazin, Lydia'
'Kappes, Manfred M.'
'Ruben, Mario'

_publ_section_title
;
 Highly luminescent charge-neutral europium(iii) and terbium(iii)
 complexes with tridentate nitrogen ligands.
;
_journal_issue 35
_journal_name_full 'Dalton transactions (Cambridge, England : 2003)'
_journal_page_first 15611
_journal_page_last 15619
_journal_paper_doi 10.1039/c5dt02186c
_journal_volume 44
_journal_year 2015
_chemical_formula_moiety 'C27 H18 N21 Tb, 3(C H4 O)'
_chemical_formula_sum 'C30 H30 N21 O3 Tb'
_chemical_formula_weight 891.67
_chemical_name_systematic
;
 ?
;
_space_group_crystal_system trigonal
_space_group_IT_number 148
_space_group_name_Hall '-R 3'
_space_group_name_H-M_alt 'R -3 :H'
_symmetry_space_group_name_Hall '-R 3'
_symmetry_space_group_name_H-M 'R -3 :H'
_atom_sites_solution_hydrogens geom
_atom_sites_solution_primary direct
_atom_sites_solution_secondary difmap
_audit_creation_method SHELXL-2013
_audit_update_record
;
2015-03-31 deposited with the CCDC.
2015-07-29 downloaded from the CCDC.
;
_cell_angle_alpha 90
_cell_angle_beta 90
_cell_angle_gamma 120
_cell_formula_units_Z 6
_cell_length_a 16.980(5)
_cell_length_b 16.980(5)
_cell_length_c 21.806(5)
_cell_measurement_reflns_used 7426
_cell_measurement_temperature 173(2)
_cell_measurement_theta_max 31.03
_cell_measurement_theta_min 2.33
_cell_volume 5445(3)
_computing_cell_refinement 'Bruker SAINT'
_computing_data_collection 'Bruker APEX2'
_computing_data_reduction 'Bruker SAINT'
_computing_molecular_graphics 'Bruker SHELXTL'
_computing_publication_material 'Bruker SHELXTL'
_computing_structure_refinement 'SHELXL-2013 (Sheldrick, 2013)'
_computing_structure_solution 'SHELXS-2013 (Sheldrick, 2013)'
_diffrn_ambient_temperature 173(2)
_diffrn_measured_fraction_theta_full 1.000
_diffrn_measured_fraction_theta_max 0.999
_diffrn_measurement_device_type 'Bruker APEX-II CCD'
_diffrn_measurement_method '\f and \w scans'
_diffrn_radiation_type MoK\a
_diffrn_radiation_wavelength 0.71073
_diffrn_reflns_av_R_equivalents 0.0291
_diffrn_reflns_av_unetI/netI 0.0277
_diffrn_reflns_laue_measured_fraction_full 1.000
_diffrn_reflns_laue_measured_fraction_max 0.999
_diffrn_reflns_limit_h_max 22
_diffrn_reflns_limit_h_min -24
_diffrn_reflns_limit_k_max 24
_diffrn_reflns_limit_k_min -12
_diffrn_reflns_limit_l_max 27
_diffrn_reflns_limit_l_min -31
_diffrn_reflns_number 14660
_diffrn_reflns_point_group_measured_fraction_full 1.000
_diffrn_reflns_point_group_measured_fraction_max 0.999
_diffrn_reflns_theta_full 25.242
_diffrn_reflns_theta_max 31.031
_diffrn_reflns_theta_min 1.670
_diffrn_source 'fine focus sealed tube'
_exptl_absorpt_coefficient_mu 2.014
_exptl_absorpt_correction_T_max 0.7462
_exptl_absorpt_correction_T_min 0.6662
_exptl_absorpt_correction_type multi-scan
_exptl_absorpt_process_details sadabs
_exptl_crystal_colour colourless
_exptl_crystal_density_diffrn 1.632
_exptl_crystal_description prism
_exptl_crystal_F_000 2676
_exptl_crystal_size_max 0.25
_exptl_crystal_size_mid 0.22
_exptl_crystal_size_min 0.20
_platon_squeeze_details
;
 The residual electron density was assigned to third a molecule of the
 methanol solvent [116/18 = 6 e per asymmetric unit; third a molecule
 of CH3OH would give 6e].
;
_refine_diff_density_max 1.313
_refine_diff_density_min -0.527
_refine_diff_density_rms 0.088
_refine_ls_extinction_method none
_refine_ls_goodness_of_fit_ref 1.078
_refine_ls_hydrogen_treatment constr
_refine_ls_matrix_type full
_refine_ls_number_parameters 168
_refine_ls_number_reflns 3871
_refine_ls_number_restraints 0
_refine_ls_restrained_S_all 1.078
_refine_ls_R_factor_all 0.0274
_refine_ls_R_factor_gt 0.0228
_refine_ls_shift/su_max 0.001
_refine_ls_shift/su_mean 0.000
_refine_ls_structure_factor_coef Fsqd
_refine_ls_weighting_details 'w=1/[\s^2^(Fo^2^)+(0.0267P)^2^+3.1512P] where P=(Fo^2^+2Fc^2^)/3'
_refine_ls_weighting_scheme calc
_refine_ls_wR_factor_gt 0.0510
_refine_ls_wR_factor_ref 0.0519
_reflns_Friedel_coverage 0.000
_reflns_number_gt 3514
_reflns_number_total 3871
_reflns_threshold_expression 'I > 2\s(I)'
_cod_data_source_file c5dt02186c2.cif
_cod_data_source_block ldskk150120
_cod_depositor_comments 'Adding full bibliography for 7035995--7035996.cif.'
_cod_database_code 7035996
_shelx_space_group_comment
;
The symmetry employed for this shelxl refinement is uniquely defined
by the following loop, which should always be used as a source of
symmetry information in preference to the above space-group names.
They are only intended as comments.
;
_shelxl_version_number 2013-4

loop_
_space_group_symop_operation_xyz
'x, y, z'
'-y, x-y, z'
'-x+y, -x, z'
'x+2/3, y+1/3, z+1/3'
'-y+2/3, x-y+1/3, z+1/3'
'-x+y+2/3, -x+1/3, z+1/3'
'x+1/3, y+2/3, z+2/3'
'-y+1/3, x-y+2/3, z+2/3'
'-x+y+1/3, -x+2/3, z+2/3'
'-x, -y, -z'
'y, -x+y, -z'
'x-y, x, -z'
'-x+2/3, -y+1/3, -z+1/3'
'y+2/3, -x+y+1/3, -z+1/3'
'x-y+2/3, x+1/3, -z+1/3'
'-x+1/3, -y+2/3, -z+2/3'
'y+1/3, -x+y+2/3, -z+2/3'
'x-y+1/3, x+2/3, -z+2/3'

loop_
_atom_site_label
_atom_site_type_symbol
_atom_site_fract_x
_atom_site_fract_y
_atom_site_fract_z
_atom_site_U_iso_or_equiv
_atom_site_adp_type
_atom_site_occupancy
_atom_site_site_symmetry_order
_atom_site_calc_flag
_atom_site_refinement_flags_posn
_atom_site_refinement_flags_adp
_atom_site_refinement_flags_occupancy
C1 C 1.07106(13) 0.92443(13) 0.40639(9) 0.0263(4) Uani 1 1 d . . .
H1 H 1.1204 0.9833 0.4154 0.032 Uiso 1 1 calc R U .
C2 C 1.04488(15) 0.84834(14) 0.44366(10) 0.0311(4) Uani 1 1 d . . .
H2 H 1.0721 0.8455 0.4811 0.037 Uiso 1 1 calc R U .
C3 C 0.97174(13) 0.77894(13) 0.41473(9) 0.0246(4) Uani 1 1 d . . .
H3 H 0.9373 0.7178 0.4285 0.029 Uiso 1 1 calc R U .
C4 C 0.89032(12) 0.77056(11) 0.31757(8) 0.0176(3) Uani 1 1 d . . .
C5 C 0.83515(14) 0.67631(12) 0.31641(10) 0.0274(4) Uani 1 1 d . . .
H5 H 0.8399 0.6390 0.3470 0.033 Uiso 1 1 calc R U .
C6 C 0.77348(15) 0.63943(13) 0.26924(11) 0.0336(5) Uani 1 1 d . . .
H6 H 0.7356 0.5753 0.2662 0.040 Uiso 1 1 calc R U .
C7 C 0.76650(14) 0.69584(13) 0.22606(10) 0.0287(4) Uani 1 1 d . . .
H7 H 0.7241 0.6710 0.1933 0.034 Uiso 1 1 calc R U .
C8 C 0.82254(11) 0.78863(11) 0.23176(8) 0.0183(3) Uani 1 1 d . . .
C9 C 0.81876(11) 0.85489(12) 0.19124(8) 0.0187(3) Uani 1 1 d . . .
C10 C 0.6177(2) 0.6180(2) 0.06501(15) 0.0570(8) Uani 1 1 d . . .
H10A H 0.6481 0.6475 0.0266 0.085 Uiso 1 1 calc R U .
H10B H 0.5581 0.5653 0.0559 0.085 Uiso 1 1 calc R U .
H10C H 0.6549 0.5981 0.0872 0.085 Uiso 1 1 calc R U .
N1 N 1.01919(10) 0.90500(9) 0.35697(7) 0.0183(3) Uani 1 1 d . . .
N2 N 0.95748(10) 0.81394(9) 0.36246(7) 0.0174(3) Uani 1 1 d . . .
N3 N 0.88538(9) 0.82650(9) 0.27699(6) 0.0152(3) Uani 1 1 d . . .
N4 N 0.76029(11) 0.83743(11) 0.14557(8) 0.0279(4) Uani 1 1 d . . .
N5 N 0.78111(12) 0.92033(12) 0.12426(9) 0.0322(4) Uani 1 1 d . . .
N6 N 0.84983(12) 0.98448(11) 0.15564(8) 0.0277(4) Uani 1 1 d . . .
N7 N 0.87470(10) 0.94423(10) 0.19890(7) 0.0188(3) Uani 1 1 d . . .
O1 O 0.60656(11) 0.67952(14) 0.10099(10) 0.0535(5) Uani 1 1 d . . .
H1A H 0.6578 0.7232 0.1106 0.080 Uiso 1 1 calc R U .
Tb1 Tb 1.0000 1.0000 0.27520(2) 0.01183(4) Uani 1 3 d S T P

loop_
_atom_site_aniso_label
_atom_site_aniso_U_11
_atom_site_aniso_U_22
_atom_site_aniso_U_33
_atom_site_aniso_U_23
_atom_site_aniso_U_13
_atom_site_aniso_U_12
C1 0.0237(9) 0.0224(9) 0.0267(10) 0.0042(7) -0.0082(7) 0.0069(7)
C2 0.0338(11) 0.0322(10) 0.0236(10) 0.0077(8) -0.0091(8) 0.0137(9)
C3 0.0282(9) 0.0226(9) 0.0229(9) 0.0084(7) -0.0001(7) 0.0127(8)
C4 0.0189(8) 0.0161(7) 0.0170(8) 0.0002(6) -0.0001(6) 0.0082(6)
C5 0.0311(10) 0.0148(8) 0.0314(10) 0.0030(7) -0.0052(8) 0.0077(7)
C6 0.0366(11) 0.0146(8) 0.0382(12) -0.0015(8) -0.0098(9) 0.0042(8)
C7 0.0289(10) 0.0176(8) 0.0281(10) -0.0034(7) -0.0087(8) 0.0030(7)
C8 0.0173(8) 0.0168(8) 0.0177(8) -0.0006(6) -0.0011(6) 0.0062(6)
C9 0.0155(7) 0.0195(8) 0.0181(8) -0.0015(6) -0.0023(6) 0.0064(6)
C10 0.0580(17) 0.0666(19) 0.0607(19) -0.0171(15) 0.0043(14) 0.0419(16)
N1 0.0153(6) 0.0143(6) 0.0215(7) 0.0027(5) -0.0019(5) 0.0047(5)
N2 0.0188(7) 0.0155(6) 0.0184(7) 0.0028(5) 0.0001(5) 0.0089(6)
N3 0.0156(6) 0.0138(6) 0.0159(6) 0.0003(5) -0.0003(5) 0.0071(5)
N4 0.0260(8) 0.0244(8) 0.0267(9) -0.0007(7) -0.0119(7) 0.0076(7)
N5 0.0329(9) 0.0292(9) 0.0307(9) 0.0000(7) -0.0163(7) 0.0128(8)
N6 0.0302(9) 0.0246(8) 0.0274(9) 0.0006(7) -0.0119(7) 0.0130(7)
N7 0.0188(7) 0.0180(7) 0.0201(7) 0.0005(5) -0.0040(6) 0.0097(6)
O1 0.0283(8) 0.0615(12) 0.0656(13) -0.0342(10) -0.0062(8) 0.0186(9)
Tb1 0.01109(5) 0.01109(5) 0.01332(6) 0.000 0.000 0.00555(2)

loop_
_atom_type_symbol
_atom_type_description
_atom_type_scat_dispersion_real
_atom_type_scat_dispersion_imag
_atom_type_scat_source
C C 0.0033 0.0016 'International Tables Vol C Tables 4.2.6.8 and 6.1.1.4'
H H 0.0000 0.0000 'International Tables Vol C Tables 4.2.6.8 and 6.1.1.4'
N N 0.0061 0.0033 'International Tables Vol C Tables 4.2.6.8 and 6.1.1.4'
O O 0.0106 0.0060 'International Tables Vol C Tables 4.2.6.8 and 6.1.1.4'
Tb Tb -0.1723 4.1537 'International Tables Vol C Tables 4.2.6.8 and 6.1.1.4'

loop_
_geom_angle_atom_site_label_1
_geom_angle_atom_site_label_2
_geom_angle_atom_site_label_3
_geom_angle
_geom_angle_site_symmetry_1
_geom_angle_site_symmetry_3
N1 C1 C2 112.23(17) . .
N1 C1 H1 123.9 . .
C2 C1 H1 123.9 . .
C3 C2 C1 105.11(17) . .
C3 C2 H2 127.4 . .
C1 C2 H2 127.4 . .
N2 C3 C2 107.06(16) . .
N2 C3 H3 126.5 . .
C2 C3 H3 126.5 . .
N3 C4 C5 124.16(17) . .
N3 C4 N2 114.49(14) . .
C5 C4 N2 121.34(16) . .
C6 C5 C4 117.28(18) . .
C6 C5 H5 121.4 . .
C4 C5 H5 121.4 . .
C5 C6 C7 120.06(18) . .
C5 C6 H6 120.0 . .
C7 C6 H6 120.0 . .
C8 C7 C6 118.57(18) . .
C8 C7 H7 120.7 . .
C6 C7 H7 120.7 . .
N3 C8 C7 122.47(17) . .
N3 C8 C9 113.75(15) . .
C7 C8 C9 123.76(16) . .
N4 C9 N7 111.94(16) . .
N4 C9 C8 126.71(16) . .
N7 C9 C8 121.29(15) . .
O1 C10 H10A 109.5 . .
O1 C10 H10B 109.5 . .
H10A C10 H10B 109.5 . .
O1 C10 H10C 109.5 . .
H10A C10 H10C 109.5 . .
H10B C10 H10C 109.5 . .
C1 N1 N2 104.34(14) . .
C1 N1 Tb1 134.06(12) . .
N2 N1 Tb1 120.68(10) . .
C3 N2 N1 111.26(15) . .
C3 N2 C4 129.13(15) . .
N1 N2 C4 119.60(14) . .
C4 N3 C8 117.42(15) . .
C4 N3 Tb1 122.75(11) . .
C8 N3 Tb1 119.54(11) . .
C9 N4 N5 104.35(15) . .
N6 N5 N4 110.13(15) . .
N5 N6 N7 108.37(15) . .
C9 N7 N6 105.20(14) . .
C9 N7 Tb1 120.18(11) . .
N6 N7 Tb1 134.38(11) . .
C10 O1 H1A 109.5 . .
N7 Tb1 N7 80.08(6) 2_765 .
N7 Tb1 N7 80.09(6) 2_765 3_675
N7 Tb1 N7 80.09(6) . 3_675
N7 Tb1 N1 88.16(5) 2_765 .
N7 Tb1 N1 125.94(5) . .
N7 Tb1 N1 149.24(5) 3_675 .
N7 Tb1 N1 125.94(5) 2_765 2_765
N7 Tb1 N1 149.24(5) . 2_765
N7 Tb1 N1 88.15(5) 3_675 2_765
N1 Tb1 N1 75.90(6) . 2_765
N7 Tb1 N1 149.24(5) 2_765 3_675
N7 Tb1 N1 88.16(5) . 3_675
N7 Tb1 N1 125.94(5) 3_675 3_675
N1 Tb1 N1 75.90(6) . 3_675
N1 Tb1 N1 75.90(6) 2_765 3_675
N7 Tb1 N3 73.65(5) 2_765 .
N7 Tb1 N3 64.17(5) . .
N7 Tb1 N3 138.38(5) 3_675 .
N1 Tb1 N3 61.88(4) . .
N1 Tb1 N3 133.44(5) 2_765 .
N1 Tb1 N3 75.64(4) 3_675 .
N7 Tb1 N3 64.17(5) 2_765 2_765
N7 Tb1 N3 138.38(5) . 2_765
N7 Tb1 N3 73.65(5) 3_675 2_765
N1 Tb1 N3 75.64(4) . 2_765
N1 Tb1 N3 61.88(4) 2_765 2_765
N1 Tb1 N3 133.44(5) 3_675 2_765
N3 Tb1 N3 119.978(2) . 2_765
N7 Tb1 N3 138.38(5) 2_765 3_675
N7 Tb1 N3 73.65(5) . 3_675
N7 Tb1 N3 64.17(5) 3_675 3_675
N1 Tb1 N3 133.44(5) . 3_675
N1 Tb1 N3 75.64(4) 2_765 3_675
N1 Tb1 N3 61.88(4) 3_675 3_675
N3 Tb1 N3 119.977(2) . 3_675
N3 Tb1 N3 119.977(2) 2_765 3_675

loop_
_geom_bond_atom_site_label_1
_geom_bond_atom_site_label_2
_geom_bond_distance
_geom_bond_site_symmetry_2
C1 N1 1.325(2) .
C1 C2 1.398(3) .
C1 H1 0.9500 .
C2 C3 1.366(3) .
C2 H2 0.9500 .
C3 N2 1.362(2) .
C3 H3 0.9500 .
C4 N3 1.331(2) .
C4 C5 1.393(2) .
C4 N2 1.400(2) .
C5 C6 1.375(3) .
C5 H5 0.9500 .
C6 C7 1.390(3) .
C6 H6 0.9500 .
C7 C8 1.380(2) .
C7 H7 0.9500 .
C8 N3 1.356(2) .
C8 C9 1.457(2) .
C9 N4 1.331(2) .
C9 N7 1.338(2) .
C10 O1 1.393(3) .
C10 H10A 0.9800 .
C10 H10B 0.9800 .
C10 H10C 0.9800 .
N1 N2 1.372(2) .
N1 Tb1 2.5324(15) .
N3 Tb1 2.5951(15) .
N4 N5 1.351(2) .
N5 N6 1.321(2) .
N6 N7 1.351(2) .
N7 Tb1 2.4853(15) .
O1 H1A 0.8400 .
Tb1 N7 2.4852(15) 2_765
Tb1 N7 2.4853(15) 3_675
Tb1 N1 2.5325(15) 2_765
Tb1 N1 2.5325(15) 3_675
Tb1 N3 2.5952(15) 2_765
Tb1 N3 2.5952(15) 3_675

loop_
_geom_hbond_atom_site_label_D
_geom_hbond_atom_site_label_H
_geom_hbond_atom_site_label_A
_geom_hbond_distance_DH
_geom_hbond_distance_HA
_geom_hbond_distance_DA
_geom_hbond_angle_DHA
O1 H1A N4 0.84 2.00 2.819(2) 165.2

loop_
_geom_torsion_atom_site_label_1
_geom_torsion_atom_site_label_2
_geom_torsion_atom_site_label_3
_geom_torsion_atom_site_label_4
_geom_torsion
N1 C1 C2 C3 -0.6(3)
C1 C2 C3 N2 0.7(2)
N3 C4 C5 C6 1.7(3)
N2 C4 C5 C6 -177.50(19)
C4 C5 C6 C7 -1.6(3)
C5 C6 C7 C8 0.1(3)
C6 C7 C8 N3 1.5(3)
C6 C7 C8 C9 -177.0(2)
N3 C8 C9 N4 -175.66(18)
C7 C8 C9 N4 3.0(3)
N3 C8 C9 N7 1.3(2)
C7 C8 C9 N7 179.90(18)
C2 C1 N1 N2 0.2(2)
C2 C1 N1 Tb1 168.77(14)
C2 C3 N2 N1 -0.6(2)
C2 C3 N2 C4 -179.30(18)
C1 N1 N2 C3 0.2(2)
Tb1 N1 N2 C3 -170.19(12)
C1 N1 N2 C4 179.05(16)
Tb1 N1 N2 C4 8.6(2)
N3 C4 N2 C3 169.67(17)
C5 C4 N2 C3 -11.1(3)
N3 C4 N2 N1 -8.9(2)
C5 C4 N2 N1 170.35(17)
C5 C4 N3 C8 -0.1(3)
N2 C4 N3 C8 179.08(15)
C5 C4 N3 Tb1 -173.96(14)
N2 C4 N3 Tb1 5.3(2)
C7 C8 N3 C4 -1.5(3)
C9 C8 N3 C4 177.15(15)
C7 C8 N3 Tb1 172.51(15)
C9 C8 N3 Tb1 -8.83(19)
N7 C9 N4 N5 -0.3(2)
C8 C9 N4 N5 176.88(18)
C9 N4 N5 N6 0.6(2)
N4 N5 N6 N7 -0.7(2)
N4 C9 N7 N6 -0.1(2)
C8 C9 N7 N6 -177.44(16)
N4 C9 N7 Tb1 -175.34(12)
C8 C9 N7 Tb1 7.3(2)
N5 N6 N7 C9 0.5(2)
N5 N6 N7 Tb1 174.70(13)

loop_
_platon_squeeze_void_nr
_platon_squeeze_void_average_x
_platon_squeeze_void_average_y
_platon_squeeze_void_average_z
_platon_squeeze_void_volume
_platon_squeeze_void_count_electrons
1 0.000 0.000 0.000 138.2 38.6
2 0.000 0.000 0.500 6.9 0.0
3 0.333 0.667 0.667 139.2 38.7
4 0.333 0.667 0.167 6.9 0.0
5 0.667 0.333 0.333 139.1 38.6
6 0.667 0.333 0.833 6.9 0.0
